data_4345610
loop_
_publ_author_name
'Schmitt, Martin K.'
'Janka, Oliver'
'Niehaus, Oliver'
'Dresselhaus, Thomas'
'P\"ottgen, Rainer'
'Pielnhofer, Florian'
'Weihrich, Richard'
'Krzhizhanovskaya, Maria'
'Filatov, Stanislav'
'Bubnova, Rimma'
'Bayarjargal, Lkhamsuren'
'Winkler, Bj\"orn'
'Glaum, Robert'
'Huppertz, Hubert'

_publ_section_title
;
 Synthesis and Characterization of the High-Pressure Nickel Borate
 \g-NiB4O7.
;
_journal_issue 7
_journal_name_full 'Inorganic chemistry'
_journal_page_first 4217
_journal_page_last 4228
_journal_paper_doi 10.1021/acs.inorgchem.7b00243
_journal_volume 56
_journal_year 2017
_chemical_formula_moiety 'B4 Ni O7'
_chemical_formula_sum 'B4 Ni O7'
_chemical_formula_weight 213.95
_chemical_name_common 'Nickel tetraborate'
_chemical_name_systematic NiB4O7
_space_group_crystal_system hexagonal
_space_group_IT_number 179
_space_group_name_Hall 'P 65 2 (0 0 1)'
_space_group_name_H-M_alt 'P 65 2 2'
_symmetry_space_group_name_Hall 'P 65 2 (0 0 1)'
_symmetry_space_group_name_H-M 'P 65 2 2'
_atom_sites_solution_primary heavy
_atom_sites_solution_secondary difmap
_audit_creation_method SHELXL-2014/7
_cell_angle_alpha 90
_cell_angle_beta 90
_cell_angle_gamma 120
_cell_formula_units_Z 6
_cell_length_a 4.256(2)
_cell_length_b 4.256(2)
_cell_length_c 34.905(2)
_cell_measurement_reflns_used 9570
_cell_measurement_temperature 293(2)
_cell_measurement_theta_max 35.039
_cell_measurement_theta_min 3.502
_cell_volume 547.5(4)
_computing_cell_refinement 'Bruker SAINT-V 8.34A'
_computing_data_collection 'Bruker Apex II'
_computing_data_reduction 'Bruker SAINT-V 8.34A'
_computing_molecular_graphics 'DIAMOND (Brandenburg & Berndt, 1999)'
_computing_publication_material 'WINGX (Farrugia, 2012)'
_computing_structure_refinement 'SHELXL-2014/7 (Sheldrick, 2015)'
_computing_structure_solution SHELXS-2013/1
_diffrn_ambient_temperature 293(2)
_diffrn_detector_area_resol_mean 10.4
_diffrn_measured_fraction_theta_full 1.000
_diffrn_measured_fraction_theta_max 1.000
_diffrn_measurement_device_type 'Bruker D8 QUEST PHOTON 100'
_diffrn_measurement_method '\f and \w scans'
_diffrn_radiation_monochromator 'multilayer optics'
_diffrn_radiation_type MoK\a
_diffrn_radiation_wavelength 0.71073
_diffrn_reflns_av_R_equivalents 0.0317
_diffrn_reflns_av_unetI/netI 0.0080
_diffrn_reflns_Laue_measured_fraction_full 1.000
_diffrn_reflns_Laue_measured_fraction_max 1.000
_diffrn_reflns_limit_h_max 6
_diffrn_reflns_limit_h_min -6
_diffrn_reflns_limit_k_max 6
_diffrn_reflns_limit_k_min -6
_diffrn_reflns_limit_l_max 56
_diffrn_reflns_limit_l_min -56
_diffrn_reflns_number 27860
_diffrn_reflns_point_group_measured_fraction_full 1.000
_diffrn_reflns_point_group_measured_fraction_max 1.000
_diffrn_reflns_theta_full 25.242
_diffrn_reflns_theta_max 35.039
_diffrn_reflns_theta_min 3.502
_diffrn_source 'Incoatec Microfocus'
_exptl_absorpt_coefficient_mu 5.286
_exptl_absorpt_correction_T_max 0.7469
_exptl_absorpt_correction_T_min 0.6376
_exptl_absorpt_correction_type multi-scan
_exptl_absorpt_process_details SADABS-2014/5
_exptl_crystal_colour green
_exptl_crystal_density_diffrn 3.893
_exptl_crystal_density_method 'not measured'
_exptl_crystal_description block-like
_exptl_crystal_F_000 624
_exptl_crystal_size_max 0.09
_exptl_crystal_size_mid 0.05
_exptl_crystal_size_min 0.03
_refine_diff_density_max 0.349
_refine_diff_density_min -0.776
_refine_diff_density_rms 0.141
_refine_ls_abs_structure_details
;
 Flack x determined using 207 quotients [(I+)-(I-)]/[(I+)+(I-)]
 (Parsons, Flack and Wagner, Acta Cryst. B69 (2013) 249-259).
;
_refine_ls_abs_structure_Flack -0.010(5)
_refine_ls_extinction_method none
_refine_ls_goodness_of_fit_ref 1.219
_refine_ls_hydrogen_treatment undef
_refine_ls_matrix_type full
_refine_ls_number_parameters 56
_refine_ls_number_reflns 801
_refine_ls_number_restraints 0
_refine_ls_restrained_S_all 1.219
_refine_ls_R_factor_all 0.0183
_refine_ls_R_factor_gt 0.0180
_refine_ls_shift/su_max 0.000
_refine_ls_shift/su_mean 0.000
_refine_ls_structure_factor_coef Fsqd
_refine_ls_weighting_details 'w=1/[\s^2^(Fo^2^)+(0.0205P)^2^+0.6816P] where P=(Fo^2^+2Fc^2^)/3'
_refine_ls_weighting_scheme calc
_refine_ls_wR_factor_gt 0.0470
_refine_ls_wR_factor_ref 0.0471
_reflns_Friedel_coverage 0.362
_reflns_Friedel_fraction_full 1.000
_reflns_Friedel_fraction_max 1.000
_reflns_number_gt 790
_reflns_number_total 801
_reflns_threshold_expression 'I > 2\s(I)'
_cod_data_source_file ic7b00243_si_002.cif
_cod_data_source_block shelx
_cod_original_cell_volume 547.5(5)
_cod_database_code 4345610
_shelx_shelxl_version_number 2014/7
_shelx_space_group_comment
;
The symmetry employed for this shelxl refinement is uniquely defined
by the following loop, which should always be used as a source of
symmetry information in preference to the above space-group names.
They are only intended as comments.
;

loop_
_space_group_symop_operation_xyz
'x, y, z'
'-x, -y, z+1/2'
'-y, -x, -z+1/6'
'y, x, -z+2/3'
'x-y, -y, -z'
'-x+y, y, -z+1/2'
'x, x-y, -z+5/6'
'-x, -x+y, -z+1/3'
'-y, x-y, z+2/3'
'y, -x+y, z+1/6'
'x-y, x, z+5/6'
'-x+y, -x, z+1/3'

loop_
_atom_site_label
_atom_site_type_symbol
_atom_site_fract_x
_atom_site_fract_y
_atom_site_fract_z
_atom_site_U_iso_or_equiv
_atom_site_adp_type
_atom_site_occupancy
_atom_site_site_symmetry_order
_atom_site_calc_flag
_atom_site_refinement_flags_posn
_atom_site_refinement_flags_adp
_atom_site_refinement_flags_occupancy
O1 O -0.1866(3) -0.5553(4) -0.01702(3) 0.00352(19) Uani 1 1 d . . .
O2 O -0.2103(3) -0.0190(3) -0.37420(3) 0.0035(2) Uani 1 1 d . . .
B1 B -0.5189(5) -0.3130(5) -0.35593(5) 0.0032(3) Uani 1 1 d . . .
B2 B -0.5205(5) -0.2020(5) -0.54619(5) 0.0035(3) Uani 1 1 d . . .
O3 O -0.5618(4) -0.1664(3) -0.04516(3) 0.0042(2) Uani 1 1 d . . .
Ni1 Ni -0.08696(4) -0.17392(9) -0.2500 0.00369(8) Uani 1 2 d S T P
O4 O -0.6459(2) -0.2917(5) -0.2500 0.0037(3) Uani 1 2 d S T P

loop_
_atom_site_aniso_label
_atom_site_aniso_U_11
_atom_site_aniso_U_22
_atom_site_aniso_U_33
_atom_site_aniso_U_23
_atom_site_aniso_U_13
_atom_site_aniso_U_12
O1 0.0025(5) 0.0051(5) 0.0029(4) -0.0011(4) -0.0001(4) 0.0018(4)
O2 0.0035(5) 0.0024(5) 0.0048(4) 0.0005(4) 0.0011(4) 0.0016(4)
B1 0.0038(7) 0.0028(7) 0.0035(6) 0.0001(5) 0.0008(5) 0.0021(6)
B2 0.0039(7) 0.0031(6) 0.0032(6) 0.0001(5) -0.0002(5) 0.0017(5)
O3 0.0047(5) 0.0026(5) 0.0052(4) 0.0005(4) 0.0014(4) 0.0017(4)
Ni1 0.00386(10) 0.00331(13) 0.00373(11) 0.000 0.00075(8) 0.00166(7)
O4 0.0048(5) 0.0038(6) 0.0023(6) 0.000 -0.0004(4) 0.0019(3)

loop_
_atom_type_symbol
_atom_type_description
_atom_type_scat_dispersion_real
_atom_type_scat_dispersion_imag
_atom_type_scat_source
B B 0.0013 0.0007 'International Tables Vol C Tables 4.2.6.8 and 6.1.1.4'
Ni Ni 0.3393 1.1124 'International Tables Vol C Tables 4.2.6.8 and 6.1.1.4'
O O 0.0106 0.0060 'International Tables Vol C Tables 4.2.6.8 and 6.1.1.4'

loop_
_geom_angle_atom_site_label_1
_geom_angle_atom_site_label_2
_geom_angle_atom_site_label_3
_geom_angle
_geom_angle_site_symmetry_1
_geom_angle_site_symmetry_3
B1 O1 B2 117.45(12) 4_554 2_445
B1 O1 B1 119.61(11) 4_554 12_545
B2 O1 B1 118.85(12) 2_445 12_545
B2 O2 B1 119.07(13) 10 .
B2 O2 Ni1 109.80(10) 10 8_554
B1 O2 Ni1 123.80(10) . 8_554
O2 B1 O3 107.75(13) . 9_454
O2 B1 O1 107.87(13) . 4_554
O3 B1 O1 109.73(14) 9_454 4_554
O2 B1 O1 108.71(13) . 9_444
O3 B1 O1 115.32(14) 9_454 9_444
O1 B1 O1 107.24(11) 4_554 9_444
O3 B2 O2 108.58(15) 2_454 11_554
O3 B2 O4 106.44(12) 2_454 3_444
O2 B2 O4 114.91(14) 11_554 3_444
O3 B2 O1 113.11(13) 2_454 2_444
O2 B2 O1 111.84(13) 11_554 2_444
O4 B2 O1 101.84(14) 3_444 2_444
O3 B2 Ni1 52.10(8) 2_454 3_454
O2 B2 Ni1 145.16(12) 11_554 3_454
O4 B2 Ni1 58.29(6) 3_444 3_454
O1 B2 Ni1 102.88(10) 2_444 3_454
B2 O3 B1 135.62(13) 2_455 12_445
B2 O3 Ni1 93.94(10) 2_455 4_554
B1 O3 Ni1 129.98(11) 12_445 4_554
O3 Ni1 O3 89.57(8) 4_554 11_554
O3 Ni1 O2 175.36(5) 4_554 10
O3 Ni1 O2 86.01(5) 11_554 10
O3 Ni1 O2 86.01(5) 4_554 8_554
O3 Ni1 O2 175.36(5) 11_554 8_554
O2 Ni1 O2 98.44(7) 10 8_554
O3 Ni1 O4 67.73(5) 4_554 1_655
O3 Ni1 O4 95.47(5) 11_554 1_655
O2 Ni1 O4 111.25(5) 10 1_655
O2 Ni1 O4 84.18(5) 8_554 1_655
O3 Ni1 O4 95.47(5) 4_554 .
O3 Ni1 O4 67.73(5) 11_554 .
O2 Ni1 O4 84.18(5) 10 .
O2 Ni1 O4 111.25(5) 8_554 .
O4 Ni1 O4 156.94(10) 1_655 .
O3 Ni1 B2 33.95(6) 4_554 3_544
O3 Ni1 B2 101.63(6) 11_554 3_544
O2 Ni1 B2 146.09(6) 10 3_544
O2 Ni1 B2 75.40(5) 8_554 3_544
O4 Ni1 B2 35.73(5) 1_655 3_544
O4 Ni1 B2 129.42(6) . 3_544
O3 Ni1 B2 101.63(6) 4_554 12_445
O3 Ni1 B2 33.95(6) 11_554 12_445
O2 Ni1 B2 75.40(5) 10 12_445
O2 Ni1 B2 146.09(6) 8_554 12_445
O4 Ni1 B2 129.42(6) 1_655 12_445
O4 Ni1 B2 35.73(5) . 12_445
B2 Ni1 B2 127.49(9) 3_544 12_445
B2 O4 B2 124.65(19) 3_444 12_445
B2 O4 Ni1 85.98(7) 3_444 1_455
B2 O4 Ni1 104.82(7) 12_445 1_455
B2 O4 Ni1 104.82(7) 3_444 .
B2 O4 Ni1 85.98(7) 12_445 .
Ni1 O4 Ni1 156.94(9) 1_455 .

loop_
_geom_bond_atom_site_label_1
_geom_bond_atom_site_label_2
_geom_bond_distance
_geom_bond_site_symmetry_2
O1 B1 1.519(2) 4_554
O1 B2 1.540(2) 2_445
O1 B1 1.549(2) 12_545
O2 B2 1.431(2) 10
O2 B1 1.433(2) .
O2 Ni1 2.0610(13) 8_554
B1 O3 1.438(2) 9_454
B1 O1 1.520(2) 4_554
B1 O1 1.550(2) 9_444
B2 O3 1.426(2) 2_454
B2 O2 1.431(2) 11_554
B2 O4 1.491(2) 3_444
B2 O1 1.540(2) 2_444
B2 Ni1 2.547(2) 3_454
O3 B2 1.426(2) 2_455
O3 B1 1.438(2) 12_445
O3 Ni1 2.0144(14) 4_554
Ni1 O3 2.0144(14) 4_554
Ni1 O3 2.0144(14) 11_554
Ni1 O2 2.0611(13) 10
Ni1 O2 2.0611(13) 8_554
Ni1 O4 2.1718(11) 1_655
Ni1 O4 2.1718(11) .
Ni1 B2 2.547(2) 3_544
Ni1 B2 2.547(2) 12_445
O4 B2 1.491(2) 3_444
O4 B2 1.491(2) 12_445
O4 Ni1 2.1718(11) 1_455
